data_8100093
loop_
_publ_author_name
'Fornasini, Maria L.'
'Raggio, Riccardo'
'Borzone, Gabriella'

_publ_section_title
;
Crystal structure of samarium nickel tetraaluminide, SmNiAl~4~
;
_journal_issue 2
_journal_name_full 'Zeitschrift f\"ur Kristallographie - New Crystal Structures'
_journal_page_first 75
_journal_page_last 76
_journal_volume 219
_journal_year 2004
_chemical_formula_sum 'Al4 Ni Sm'
_chemical_formula_weight 316.98
_space_group_IT_number 63
_symmetry_cell_setting orthorhombic
_symmetry_space_group_name_Hall '-C 2c 2'
_symmetry_space_group_name_H-M 'C m c m'
_cell_angle_alpha 90.00
_cell_angle_beta 90.00
_cell_angle_gamma 90.00
_cell_formula_units_Z 4
_cell_length_a 4.0948(6)
_cell_length_b 15.582(3)
_cell_length_c 6.610(1)
_cell_measurement_temperature 293(2)
_cell_volume 421.8(1)
_diffrn_ambient_temperature 293(2)
_exptl_crystal_density_diffrn 4.992
_refine_ls_R_factor_obs 0.0282
_refine_ls_wR_factor_obs 0.0736
_cod_database_code 8100093

loop_
_symmetry_equiv_pos_as_xyz
'x, y, z'
'x, -y, -z'
'x, y, -z+1/2'
'x, -y, z+1/2'
'x+1/2, y+1/2, z'
'x+1/2, -y+1/2, -z'
'x+1/2, y+1/2, -z+1/2'
'x+1/2, -y+1/2, z+1/2'
'-x, -y, -z'
'-x, y, z'
'-x, -y, z-1/2'
'-x, y, -z-1/2'
'-x+1/2, -y+1/2, -z'
'-x+1/2, y+1/2, z'
'-x+1/2, -y+1/2, z-1/2'
'-x+1/2, y+1/2, -z-1/2'

loop_
_atom_site_label
_atom_site_type_symbol
_atom_site_fract_x
_atom_site_fract_y
_atom_site_fract_z
_atom_site_U_iso_or_equiv
_atom_site_adp_type
_atom_site_occupancy
_atom_site_symmetry_multiplicity
_atom_site_Wyckoff_symbol
_atom_site_calc_flag
_atom_site_refinement_flags
_atom_site_disorder_assembly
_atom_site_disorder_group
Sm Sm 0.0000 0.38404(3) 0.2500 0.00564(19) Uani 1 4 c d S . .
Ni Ni 0.0000 0.72547(8) 0.2500 0.0058(3) Uani 1 4 c d S . .
Al1 Al 0.0000 0.19004(14) 0.0527(3) 0.0070(4) Uani 1 8 f d S . .
Al2 Al 0.0000 0.5780(2) 0.2500 0.0098(6) Uani 1 4 c d S . .
Al3 Al 0.0000 0.0000 0.0000 0.0104(6) Uani 1 4 a d S . .

loop_
_atom_site_aniso_label
_atom_site_aniso_U_11
_atom_site_aniso_U_22
_atom_site_aniso_U_33
_atom_site_aniso_U_23
_atom_site_aniso_U_13
_atom_site_aniso_U_12
Sm 0.0068(3) 0.0031(3) 0.0070(3) 0.000 0.000 0.000
Ni 0.0065(6) 0.0045(5) 0.0064(5) 0.000 0.000 0.000
Al1 0.0091(10) 0.0070(9) 0.0049(9) 0.0001(7) 0.000 0.000
Al2 0.0126(15) 0.0048(13) 0.0121(14) 0.000 0.000 0.000
Al3 0.0118(14) 0.0060(13) 0.0134(14) 0.0023(12) 0.000 0.000

loop_
_geom_bond_atom_site_label_1
_geom_bond_atom_site_label_2
_geom_bond_distance
_geom_bond_site_symmetry_2
_geom_bond_publ_flag
Sm Al2 3.023(3) . ?
Sm Al1 3.0868(16) 13_455 ?
Sm Al1 3.0868(16) 15_556 ?
Sm Al1 3.0868(16) 15_456 ?
Sm Al1 3.0868(16) 13 ?
Sm Al3 3.1918(4) 7 ?
Sm Al3 3.1918(4) 5 ?
Sm Al3 3.1918(4) 5_455 ?
Sm Al3 3.1918(4) 7_455 ?
Sm Ni 3.2088(11) 5_445 ?
Sm Ni 3.2088(11) 5_545 ?
Sm Al1 3.292(2) 3 ?
Sm Al1 3.292(2) . ?
Sm Al2 3.3574(8) 9_566 ?
Sm Al2 3.3574(8) 9_565 ?
Sm Sm 4.0948(6) 1_455 ?
Sm Sm 4.0948(6) 1_655 ?
Ni Al2 2.297(4) . ?
Ni Al1 2.395(2) 11_566 ?
Ni Al1 2.395(2) 9_565 ?
Ni Al1 2.4894(13) 5_455 ?
Ni Al1 2.4894(13) 7 ?
Ni Al1 2.4894(13) 7_455 ?
Ni Al1 2.4894(13) 5 ?
Ni Sm 3.2088(11) 5 ?
Ni Sm 3.2088(11) 5_455 ?
Al1 Ni 2.395(2) 9_565 ?
Al1 Ni 2.4894(13) 5_545 ?
Al1 Ni 2.4894(13) 5_445 ?
Al1 Al1 2.608(4) 3 ?
Al1 Al1 2.858(3) 13 ?
Al1 Al1 2.858(3) 13_455 ?
Al1 Al3 2.982(2) . ?
Al1 Al2 2.990(3) 5_445 ?
Al1 Al2 2.990(3) 5_545 ?
Al1 Sm 3.0868(16) 13_455 ?
Al1 Sm 3.0868(16) 13 ?
Al2 Al3 2.8985(14) 5_455 ?
Al2 Al3 2.8985(14) 7 ?
Al2 Al3 2.8985(14) 7_455 ?
Al2 Al3 2.8985(14) 5 ?
Al2 Al1 2.990(3) 7 ?
Al2 Al1 2.990(3) 5 ?
Al2 Al1 2.990(3) 5_455 ?
Al2 Al1 2.990(3) 7_455 ?
Al2 Sm 3.3574(8) 9_566 ?
Al2 Sm 3.3574(8) 9_565 ?
Al3 Al2 2.8985(14) 13_455 ?
Al3 Al2 2.8985(14) 5_545 ?
Al3 Al2 2.8985(14) 13 ?
Al3 Al2 2.8985(14) 5_445 ?
Al3 Al1 2.982(2) 9 ?
Al3 Sm 3.1918(4) 5_545 ?
Al3 Sm 3.1918(4) 13_455 ?
Al3 Sm 3.1918(4) 5_445 ?
Al3 Sm 3.1918(4) 13 ?
